data_7209294
loop_
_publ_author_name
'Straehle, J.'
'Nemecek, A.M.'
'Gelinek, J.'
'Koelmel, M.'

_publ_section_title
;
 Die Kristallstruktur der Salze K2 Au2 I6 und Cs2 Agx Au(I)1-x Au(III)
 Br6. Ein Beitrag zur Kristallchemie der Alkalihexahalogenoaurate(I,III)
;
_journal_name_full
;
Zeitschrift fuer Naturforschung, Teil B. Anorganische Chemie, Organische
 Chemie (33,1978-41,1986)
;
_journal_page_first 1047
_journal_page_last 1052
_journal_volume 34
_journal_year 1979
_chemical_formula_sum 'Ag0.125 Au0.875 Br3 Cs'
_chemical_name_systematic 'Cesium silver gold bromide (2/0.2/1.8/6)'
_space_group_IT_number 221
_symmetry_space_group_name_Hall '-P 4 2 3'
_symmetry_space_group_name_H-M 'P m -3 m'
_cell_angle_alpha 90
_cell_angle_beta 90
_cell_angle_gamma 90
_cell_formula_units_Z 1
_cell_length_a 5.501
_cell_length_b 5.501
_cell_length_c 5.501
_cell_volume 166.466
_citation_journal_id_ASTM ZNBAD2
_cod_data_source_file silver0-1_17.cif
_cod_data_source_block Ag0.125Au0.875Br3Cs1
_cod_original_cell_volume 166.4658
_cod_original_formula_sum 'Ag0.125 Au0.875 Br3 Cs1'
_cod_database_code 7209294

loop_
_symmetry_equiv_pos_as_xyz
x,y,z
-y,x,z
-x,-y,z
y,-x,z
x,-y,-z
y,x,-z
-x,y,-z
-y,-x,-z
z,x,y
-x,z,y
-z,-x,y
x,-z,y
z,-x,-y
x,z,-y
-z,x,-y
-x,-z,-y
y,z,x
y,-z,-x
z,y,-x
-y,z,-x
-z,-y,-x
-y,-z,x
z,-y,x
-z,y,x
-x,-y,-z
y,-x,-z
x,y,-z
-y,x,-z
-x,y,z
-y,-x,z
x,-y,z
y,x,z
-z,-x,-y
x,-z,-y
z,x,-y
-x,z,-y
-z,x,y
-x,-z,y
z,-x,y
x,z,y
-y,-z,-x
-y,z,x
-z,-y,x
y,-z,x
z,y,x
y,z,-x
-z,y,-x
z,-y,-x

loop_
_atom_site_label
_atom_site_type_symbol
_atom_site_fract_x
_atom_site_fract_y
_atom_site_fract_z
_atom_site_occupancy
Au1 Au+1 0.5 0.5 0.5 0.375
Ag1 Ag+1 0.5 0.5 0.5 0.125
Cs1 Cs+1 0 0 0 1
Au2 Au+3 0.5 0.5 0.5 0.5
Br1 Br-1 0.064 0.485 0.469 0.0625
